data_4078957
loop_
_publ_author_name
'Reddy, J. Sreedhar'
'Xu, Bao-Hua'
'Mahdi, Tayseer'
'Fr\"ohlich, Roland'
'Kehr, Gerald'
'Stephan, Douglas W.'
'Erker, Gerhard'

_publ_section_title
;
 Alkenylborane-Derived Frustrated Lewis Pairs: Metal-Free Catalytic
 Hydrogenation Reactions of Electron-Deficient Alkenes
;
_journal_issue 15
_journal_name_full Organometallics
_journal_page_first 5638
_journal_paper_doi 10.1021/om3006068
_journal_volume 31
_journal_year 2012
_chemical_formula_sum 'C33 H31 B F15 P'
_chemical_formula_weight 754.36
_chemical_name_systematic
; 
 ? 
;
_space_group_IT_number 61
_symmetry_cell_setting orthorhombic
_symmetry_space_group_name_Hall '-P 2ac 2ab'
_symmetry_space_group_name_H-M 'P b c a'
_atom_sites_solution_hydrogens geom
_atom_sites_solution_primary direct
_atom_sites_solution_secondary difmap
_audit_creation_method SHELXL-97
_cell_angle_alpha 90.00
_cell_angle_beta 90.00
_cell_angle_gamma 90.00
_cell_formula_units_Z 8
_cell_length_a 18.4883(10)
_cell_length_b 18.5351(11)
_cell_length_c 19.2487(11)
_cell_measurement_reflns_used 9955
_cell_measurement_temperature 150(2)
_cell_measurement_theta_max 22.48
_cell_measurement_theta_min 2.44
_cell_volume 6596.2(7)
_computing_cell_refinement 'Bruker SMART'
_computing_data_collection 'Bruker SMART'
_computing_data_reduction 'Bruker SAINT'
_computing_molecular_graphics 'Bruker SHELXTL'
_computing_publication_material 'Bruker SHELXTL'
_computing_structure_refinement 'SHELXL-97 (Sheldrick, 1997)'
_computing_structure_solution 'SHELXS-97 (Sheldrick, 1990)'
_diffrn_ambient_temperature 150(2)
_diffrn_measured_fraction_theta_full 1.000
_diffrn_measured_fraction_theta_max 1.000
_diffrn_measurement_device_type 'CCD area detector'
_diffrn_measurement_method 'phi and omega scans'
_diffrn_radiation_monochromator graphite
_diffrn_radiation_source 'fine-focus sealed tube'
_diffrn_radiation_type MoK\a
_diffrn_radiation_wavelength 0.71073
_diffrn_reflns_av_R_equivalents 0.0716
_diffrn_reflns_av_sigmaI/netI 0.0328
_diffrn_reflns_limit_h_max 21
_diffrn_reflns_limit_h_min -21
_diffrn_reflns_limit_k_max 21
_diffrn_reflns_limit_k_min -22
_diffrn_reflns_limit_l_max 22
_diffrn_reflns_limit_l_min -22
_diffrn_reflns_number 91724
_diffrn_reflns_theta_full 25.00
_diffrn_reflns_theta_max 25.00
_diffrn_reflns_theta_min 1.88
_exptl_absorpt_coefficient_mu 0.193
_exptl_absorpt_correction_T_max 0.7456
_exptl_absorpt_correction_T_min 0.6834
_exptl_absorpt_correction_type multi-scan
_exptl_absorpt_process_details SADABS
_exptl_crystal_colour colourless
_exptl_crystal_density_diffrn 1.519
_exptl_crystal_density_method 'not measured'
_exptl_crystal_description block
_exptl_crystal_F_000 3072
_exptl_crystal_size_max 0.20
_exptl_crystal_size_mid 0.19
_exptl_crystal_size_min 0.15
_refine_diff_density_max 0.673
_refine_diff_density_min -0.262
_refine_diff_density_rms 0.063
_refine_ls_extinction_method none
_refine_ls_goodness_of_fit_ref 1.039
_refine_ls_hydrogen_treatment constr
_refine_ls_matrix_type full
_refine_ls_number_parameters 451
_refine_ls_number_reflns 5803
_refine_ls_number_restraints 0
_refine_ls_restrained_S_all 1.039
_refine_ls_R_factor_all 0.0766
_refine_ls_R_factor_gt 0.0516
_refine_ls_shift/su_max 0.000
_refine_ls_shift/su_mean 0.000
_refine_ls_structure_factor_coef Fsqd
_refine_ls_weighting_details 'calc w=1/[\s^2^(Fo^2^)+(0.0668P)^2^+10.4777P] where P=(Fo^2^+2Fc^2^)/3'
_refine_ls_weighting_scheme calc
_refine_ls_wR_factor_gt 0.1332
_refine_ls_wR_factor_ref 0.1501
_reflns_number_gt 4281
_reflns_number_total 5803
_reflns_threshold_expression >2sigma(I)
_cod_data_source_file om3006068_si_003.cif
_cod_data_source_block tm031_0m
_cod_depositor_comments
;
The following automatic conversions were performed:

'_symmetry_cell_setting' value 'Orthorhombic' changed to
'orthorhombic' according to
/home/saulius/struct/CIF-dictionaries/cif_core.dic dictionary named
'cif_core.dic' version 2.4.2 from 2011-04-26.

Automatic conversion script
Id: cif_fix_values 1891 2012-01-12 08:04:46Z andrius 
;
_cod_original_sg_symbol_H-M Pbca
_cod_database_code 4078957

loop_
_symmetry_equiv_pos_as_xyz
'x, y, z'
'-x+1/2, -y, z+1/2'
'-x, y+1/2, -z+1/2'
'x+1/2, -y+1/2, -z'
'-x, -y, -z'
'x-1/2, y, -z-1/2'
'x, -y-1/2, z-1/2'
'-x-1/2, y-1/2, z'

loop_
_atom_site_label
_atom_site_type_symbol
_atom_site_fract_x
_atom_site_fract_y
_atom_site_fract_z
_atom_site_U_iso_or_equiv
_atom_site_adp_type
_atom_site_occupancy
_atom_site_symmetry_multiplicity
_atom_site_calc_flag
_atom_site_refinement_flags
P1 P 0.01426(4) 0.14995(4) 0.67794(4) 0.0253(2) Uani 1 1 d .
F1 F 0.27684(9) 0.11320(13) 0.75963(9) 0.0429(5) Uani 1 1 d .
F2 F 0.18254(10) 0.13523(12) 0.66502(9) 0.0437(6) Uani 1 1 d .
F3 F -0.00293(9) 0.14408(13) 0.83501(10) 0.0463(6) Uani 1 1 d .
F4 F 0.09280(10) 0.12014(12) 0.93089(9) 0.0431(5) Uani 1 1 d .
F5 F 0.18545(10) 0.23747(11) 0.93982(10) 0.0407(5) Uani 1 1 d .
F6 F 0.22572(11) 0.32420(11) 1.03996(10) 0.0443(5) Uani 1 1 d .
F7 F 0.33461(12) 0.28587(12) 1.13034(10) 0.0497(6) Uani 1 1 d .
F8 F 0.40113(11) 0.15608(12) 1.11405(10) 0.0459(5) Uani 1 1 d .
F9 F 0.35479(10) 0.06414(11) 1.01897(10) 0.0420(5) Uani 1 1 d .
F10 F 0.34814(11) -0.06892(11) 0.95204(11) 0.0474(5) Uani 1 1 d .
F11 F 0.39902(12) -0.16277(12) 0.86019(14) 0.0629(7) Uani 1 1 d .
F12 F 0.31908(16) -0.19661(13) 0.74532(14) 0.0753(8) Uani 1 1 d .
F13 F 0.18887(15) -0.13333(14) 0.72480(12) 0.0669(7) Uani 1 1 d .
F14 F 0.13543(11) -0.03960(12) 0.81810(11) 0.0476(5) Uani 1 1 d .
F15 F 0.31615(9) 0.07214(9) 0.88090(8) 0.0275(4) Uani 1 1 d .
C1 C 0.19105(16) 0.11335(17) 0.85223(16) 0.0264(7) Uani 1 1 d .
C2 C 0.20782(15) 0.11942(18) 0.78220(16) 0.0278(7) Uani 1 1 d .
C3 C 0.15753(16) 0.13211(17) 0.73051(15) 0.0277(7) Uani 1 1 d .
C4 C 0.08393(16) 0.14125(16) 0.74391(15) 0.0248(7) Uani 1 1 d .
C5 C 0.06671(16) 0.13652(19) 0.81424(16) 0.0314(8) Uani 1 1 d .
C6 C 0.11772(17) 0.12372(18) 0.86483(15) 0.0298(7) Uani 1 1 d .
C7 C 0.26613(17) 0.14465(17) 0.97465(16) 0.0285(7) Uani 1 1 d .
C8 C 0.23798(17) 0.21280(18) 0.98328(16) 0.0302(7) Uani 1 1 d .
C9 C 0.25811(18) 0.26016(19) 1.03466(17) 0.0338(8) Uani 1 1 d .
C10 C 0.31302(18) 0.24047(19) 1.07987(16) 0.0345(8) Uani 1 1 d .
C11 C 0.34495(17) 0.1750(2) 1.07267(16) 0.0334(8) Uani 1 1 d .
C12 C 0.32093(17) 0.12839(18) 1.02204(17) 0.0309(7) Uani 1 1 d .
C13 C 0.23960(18) -0.05001(17) 0.88921(16) 0.0310(7) Uani 1 1 d .
C14 C 0.30657(19) -0.08365(19) 0.89657(18) 0.0364(8) Uani 1 1 d .
C15 C 0.3338(2) -0.13242(19) 0.8497(2) 0.0421(9) Uani 1 1 d .
C16 C 0.2937(2) -0.1496(2) 0.7915(2) 0.0495(11) Uani 1 1 d .
C17 C 0.2280(2) -0.1170(2) 0.78136(18) 0.0456(10) Uani 1 1 d .
C18 C 0.20160(19) -0.06888(19) 0.82995(18) 0.0367(8) Uani 1 1 d .
C19 C 0.21589(16) 0.00765(17) 0.93979(16) 0.0288(7) Uani 1 1 d .
C20 C 0.17358(17) -0.01145(17) 0.99387(16) 0.0283(7) Uani 1 1 d .
C21 C 0.15148(18) 0.0392(2) 1.05110(17) 0.0362(8) Uani 1 1 d .
H13A H 0.0987 0.0349 1.0590 0.043 Uiso 1 1 calc R
H13B H 0.1618 0.0894 1.0368 0.043 Uiso 1 1 calc R
C22 C 0.1914(2) 0.0229(2) 1.11852(19) 0.0559(11) Uani 1 1 d .
H2A H 0.1758 0.0570 1.1545 0.084 Uiso 1 1 calc R
H2B H 0.2436 0.0278 1.1110 0.084 Uiso 1 1 calc R
H2C H 0.1804 -0.0264 1.1334 0.084 Uiso 1 1 calc R
C23 C 0.14149(19) -0.08651(19) 1.0006(2) 0.0412(9) Uani 1 1 d .
H12A H 0.1691 -0.1199 0.9704 0.049 Uiso 1 1 calc R
H12B H 0.1474 -0.1031 1.0492 0.049 Uiso 1 1 calc R
C24 C 0.0623(2) -0.0908(2) 0.9813(2) 0.0545(11) Uani 1 1 d .
H3A H 0.0453 -0.1406 0.9868 0.082 Uiso 1 1 calc R
H3B H 0.0560 -0.0757 0.9329 0.082 Uiso 1 1 calc R
H3C H 0.0342 -0.0589 1.0117 0.082 Uiso 1 1 calc R
C25 C -0.02328(18) 0.06004(19) 0.6650(2) 0.0424(9) Uani 1 1 d .
H14A H -0.0629 0.0643 0.6300 0.051 Uiso 1 1 calc R
C26 C -0.0561(2) 0.0286(2) 0.7305(2) 0.0589(12) Uani 1 1 d .
H4A H -0.0754 -0.0195 0.7206 0.088 Uiso 1 1 calc R
H4B H -0.0952 0.0600 0.7468 0.088 Uiso 1 1 calc R
H4C H -0.0188 0.0250 0.7665 0.088 Uiso 1 1 calc R
C27 C 0.0339(2) 0.0093(2) 0.6347(3) 0.0656(13) Uani 1 1 d .
H1A H 0.0129 -0.0388 0.6282 0.098 Uiso 1 1 calc R
H1B H 0.0751 0.0062 0.6667 0.098 Uiso 1 1 calc R
H1C H 0.0505 0.0281 0.5898 0.098 Uiso 1 1 calc R
C28 C 0.05358(17) 0.1794(2) 0.59533(15) 0.0349(8) Uani 1 1 d .
H11A H 0.0969 0.1483 0.5869 0.042 Uiso 1 1 calc R
C29 C 0.0024(2) 0.1681(3) 0.53306(18) 0.0552(11) Uani 1 1 d .
H9A H 0.0263 0.1842 0.4904 0.083 Uiso 1 1 calc R
H9B H -0.0420 0.1961 0.5402 0.083 Uiso 1 1 calc R
H9C H -0.0098 0.1168 0.5291 0.083 Uiso 1 1 calc R
C30 C 0.0808(2) 0.2572(2) 0.59794(19) 0.0462(9) Uani 1 1 d .
H5A H 0.1017 0.2703 0.5529 0.069 Uiso 1 1 calc R
H5B H 0.1178 0.2617 0.6341 0.069 Uiso 1 1 calc R
H5C H 0.0403 0.2896 0.6085 0.069 Uiso 1 1 calc R
C31 C -0.05495(16) 0.21195(17) 0.71021(16) 0.0280(7) Uani 1 1 d .
H25A H -0.0812 0.1859 0.7481 0.034 Uiso 1 1 calc R
C32 C -0.11177(17) 0.23057(18) 0.65477(17) 0.0338(8) Uani 1 1 d .
H15A H -0.1478 0.2635 0.6746 0.051 Uiso 1 1 calc R
H15B H -0.1357 0.1863 0.6392 0.051 Uiso 1 1 calc R
H15C H -0.0880 0.2539 0.6152 0.051 Uiso 1 1 calc R
C33 C -0.02357(19) 0.2807(2) 0.74303(19) 0.0436(9) Uani 1 1 d .
H87A H -0.0631 0.3114 0.7595 0.065 Uiso 1 1 calc R
H87B H 0.0048 0.3070 0.7083 0.065 Uiso 1 1 calc R
H87C H 0.0076 0.2676 0.7822 0.065 Uiso 1 1 calc R
B1 B 0.24781(19) 0.0849(2) 0.91340(18) 0.0275(8) Uani 1 1 d .

loop_
_atom_site_aniso_label
_atom_site_aniso_U_11
_atom_site_aniso_U_22
_atom_site_aniso_U_33
_atom_site_aniso_U_23
_atom_site_aniso_U_13
_atom_site_aniso_U_12
P1 0.0168(4) 0.0336(5) 0.0257(4) -0.0025(3) -0.0033(3) 0.0024(3)
F1 0.0164(9) 0.0872(16) 0.0252(10) 0.0097(10) 0.0041(7) 0.0081(9)
F2 0.0217(10) 0.0910(17) 0.0184(9) 0.0058(9) 0.0035(7) 0.0095(10)
F3 0.0168(10) 0.0897(17) 0.0324(10) 0.0160(10) 0.0068(8) 0.0132(10)
F4 0.0266(10) 0.0787(15) 0.0240(9) 0.0124(9) 0.0074(8) 0.0133(10)
F5 0.0389(11) 0.0453(12) 0.0381(11) -0.0012(9) -0.0088(9) 0.0131(9)
F6 0.0451(12) 0.0428(12) 0.0451(12) -0.0079(10) 0.0045(10) 0.0050(10)
F7 0.0566(14) 0.0535(13) 0.0390(11) -0.0119(10) -0.0102(10) -0.0060(11)
F8 0.0432(12) 0.0591(13) 0.0356(11) -0.0038(10) -0.0150(9) 0.0002(10)
F9 0.0378(11) 0.0407(12) 0.0474(12) -0.0009(9) -0.0151(9) 0.0067(9)
F10 0.0364(12) 0.0549(13) 0.0509(13) -0.0069(11) -0.0097(10) 0.0163(10)
F11 0.0530(15) 0.0488(14) 0.0869(18) -0.0009(12) 0.0277(13) 0.0186(11)
F12 0.097(2) 0.0552(15) 0.0737(17) -0.0299(13) 0.0408(15) -0.0084(14)
F13 0.0837(18) 0.0777(17) 0.0394(12) -0.0194(12) 0.0017(12) -0.0332(14)
F14 0.0404(12) 0.0542(13) 0.0483(12) -0.0035(10) -0.0132(10) -0.0049(10)
F15 0.0178(9) 0.0390(10) 0.0256(9) 0.0027(8) 0.0015(7) -0.0003(8)
C1 0.0198(16) 0.0328(18) 0.0266(16) 0.0029(13) 0.0009(13) 0.0009(13)
C2 0.0126(15) 0.045(2) 0.0255(15) 0.0032(14) 0.0025(12) 0.0020(13)
C3 0.0227(16) 0.0394(19) 0.0209(15) 0.0022(13) 0.0040(12) 0.0011(14)
C4 0.0174(15) 0.0343(18) 0.0228(15) 0.0023(13) -0.0038(12) 0.0000(13)
C5 0.0128(15) 0.050(2) 0.0310(17) 0.0076(15) 0.0045(13) 0.0055(14)
C6 0.0233(17) 0.046(2) 0.0198(15) 0.0064(14) 0.0051(13) 0.0039(14)
C7 0.0230(16) 0.0358(19) 0.0269(16) 0.0045(14) 0.0001(13) -0.0007(14)
C8 0.0234(17) 0.040(2) 0.0269(16) 0.0017(14) 0.0016(13) 0.0046(14)
C9 0.0319(18) 0.039(2) 0.0300(17) -0.0034(15) 0.0082(15) -0.0019(16)
C10 0.0355(19) 0.045(2) 0.0235(16) -0.0070(15) -0.0002(14) -0.0092(17)
C11 0.0258(17) 0.052(2) 0.0223(16) 0.0017(15) -0.0045(13) -0.0055(16)
C12 0.0255(17) 0.0342(19) 0.0331(18) 0.0001(14) 0.0011(14) 0.0029(14)
C13 0.0300(18) 0.0305(18) 0.0324(17) 0.0008(14) 0.0018(14) -0.0010(14)
C14 0.035(2) 0.0350(19) 0.0389(19) -0.0025(15) 0.0040(16) 0.0033(15)
C15 0.041(2) 0.033(2) 0.052(2) 0.0005(17) 0.0182(18) 0.0051(16)
C16 0.066(3) 0.033(2) 0.049(2) -0.0105(18) 0.032(2) -0.009(2)
C17 0.060(3) 0.047(2) 0.0304(19) -0.0066(17) 0.0101(17) -0.025(2)
C18 0.0333(19) 0.036(2) 0.041(2) 0.0008(16) 0.0017(16) -0.0055(15)
C19 0.0206(16) 0.0350(18) 0.0307(16) 0.0023(14) -0.0022(13) 0.0062(14)
C20 0.0222(16) 0.0315(18) 0.0311(16) 0.0046(14) 0.0020(13) 0.0017(14)
C21 0.0299(18) 0.047(2) 0.0321(18) -0.0003(16) 0.0055(14) -0.0021(16)
C22 0.067(3) 0.067(3) 0.033(2) 0.0089(19) -0.0006(19) -0.006(2)
C23 0.037(2) 0.036(2) 0.050(2) 0.0015(17) 0.0116(17) 0.0016(16)
C24 0.036(2) 0.048(2) 0.080(3) -0.005(2) 0.014(2) -0.0107(18)
C25 0.0252(18) 0.036(2) 0.066(3) -0.0080(18) -0.0135(17) 0.0017(15)
C26 0.039(2) 0.048(2) 0.090(3) 0.017(2) -0.014(2) -0.0116(19)
C27 0.047(3) 0.044(2) 0.105(4) -0.024(2) -0.020(2) 0.011(2)
C28 0.0230(17) 0.060(2) 0.0214(16) -0.0043(15) -0.0033(13) 0.0076(16)
C29 0.040(2) 0.099(3) 0.0266(18) -0.009(2) -0.0113(16) 0.016(2)
C30 0.034(2) 0.065(3) 0.040(2) 0.0163(18) 0.0020(16) -0.0011(19)
C31 0.0208(16) 0.0361(18) 0.0271(16) -0.0021(14) -0.0003(13) 0.0051(13)
C32 0.0244(17) 0.038(2) 0.0391(18) -0.0033(15) -0.0070(14) 0.0075(14)
C33 0.034(2) 0.054(2) 0.043(2) -0.0200(18) -0.0069(16) 0.0103(17)
B1 0.0184(18) 0.040(2) 0.0242(17) 0.0030(15) 0.0016(14) 0.0031(16)

loop_
_atom_type_symbol
_atom_type_description
_atom_type_scat_dispersion_real
_atom_type_scat_dispersion_imag
_atom_type_scat_source
C C 0.0033 0.0016 'International Tables Vol C Tables 4.2.6.8 and 6.1.1.4'
H H 0.0000 0.0000 'International Tables Vol C Tables 4.2.6.8 and 6.1.1.4'
B B 0.0013 0.0007 'International Tables Vol C Tables 4.2.6.8 and 6.1.1.4'
F F 0.0171 0.0103 'International Tables Vol C Tables 4.2.6.8 and 6.1.1.4'
P P 0.1023 0.0942 'International Tables Vol C Tables 4.2.6.8 and 6.1.1.4'

loop_
_geom_angle_atom_site_label_1
_geom_angle_atom_site_label_2
_geom_angle_atom_site_label_3
_geom_angle
C4 P1 C25 106.52(16)
C4 P1 C31 108.34(14)
C25 P1 C31 110.77(16)
C4 P1 C28 110.61(14)
C25 P1 C28 107.78(17)
C31 P1 C28 112.66(16)
C2 C1 C6 112.1(3)
C2 C1 B1 124.9(3)
C6 C1 B1 122.4(3)
F1 C2 C3 114.7(3)
F1 C2 C1 121.0(3)
C3 C2 C1 124.2(3)
F2 C3 C2 116.8(3)
F2 C3 C4 120.2(3)
C2 C3 C4 122.9(3)
C5 C4 C3 113.2(3)
C5 C4 P1 121.5(2)
C3 C4 P1 125.0(2)
F3 C5 C6 117.4(3)
F3 C5 C4 119.8(3)
C6 C5 C4 122.8(3)
F4 C6 C5 116.1(3)
F4 C6 C1 119.3(3)
C5 C6 C1 124.6(3)
C8 C7 C12 113.2(3)
C8 C7 B1 128.6(3)
C12 C7 B1 118.1(3)
F5 C8 C9 114.9(3)
F5 C8 C7 120.3(3)
C9 C8 C7 124.8(3)
F6 C9 C8 120.1(3)
F6 C9 C10 121.0(3)
C8 C9 C10 118.8(3)
F7 C10 C11 120.3(3)
F7 C10 C9 120.4(3)
C11 C10 C9 119.3(3)
F8 C11 C10 120.3(3)
F8 C11 C12 120.1(3)
C10 C11 C12 119.6(3)
F9 C12 C11 115.9(3)
F9 C12 C7 120.0(3)
C11 C12 C7 124.1(3)
C18 C13 C14 114.9(3)
C18 C13 C19 124.2(3)
C14 C13 C19 120.6(3)
F10 C14 C15 116.5(3)
F10 C14 C13 119.9(3)
C15 C14 C13 123.6(3)
F11 C15 C14 120.3(4)
F11 C15 C16 120.4(3)
C14 C15 C16 119.3(4)
F12 C16 C17 120.4(4)
F12 C16 C15 120.2(4)
C17 C16 C15 119.3(3)
F13 C17 C16 119.6(4)
F13 C17 C18 120.2(4)
C16 C17 C18 120.1(4)
F14 C18 C17 117.6(3)
F14 C18 C13 119.6(3)
C17 C18 C13 122.8(3)
C20 C19 C13 118.7(3)
C20 C19 B1 132.9(3)
C13 C19 B1 108.4(3)
C19 C20 C21 124.0(3)
C19 C20 C23 122.2(3)
C21 C20 C23 113.8(3)
C20 C21 C22 111.7(3)
C24 C23 C20 113.9(3)
C26 C25 C27 110.9(4)
C26 C25 P1 113.0(3)
C27 C25 P1 110.5(3)
C30 C28 C29 110.8(3)
C30 C28 P1 112.5(2)
C29 C28 P1 113.0(3)
C33 C31 C32 110.9(3)
C33 C31 P1 113.4(2)
C32 C31 P1 112.6(2)
F15 B1 C19 108.1(3)
F15 B1 C7 104.0(2)
C19 B1 C7 116.1(3)
F15 B1 C1 107.5(2)
C19 B1 C1 105.7(3)
C7 B1 C1 115.0(3)

loop_
_geom_bond_atom_site_label_1
_geom_bond_atom_site_label_2
_geom_bond_distance
P1 C4 1.816(3)
P1 C25 1.822(4)
P1 C31 1.829(3)
P1 C28 1.832(3)
F1 C2 1.353(3)
F2 C3 1.344(3)
F3 C5 1.355(3)
F4 C6 1.354(3)
F5 C8 1.361(4)
F6 C9 1.333(4)
F7 C10 1.346(4)
F8 C11 1.355(4)
F9 C12 1.347(4)
F10 C14 1.344(4)
F11 C15 1.346(4)
F12 C16 1.330(4)
F13 C17 1.342(4)
F14 C18 1.358(4)
F15 B1 1.430(4)
C1 C2 1.388(4)
C1 C6 1.391(4)
C1 B1 1.663(5)
C2 C3 1.382(4)
C3 C4 1.395(4)
C4 C5 1.393(4)
C5 C6 1.376(4)
C7 C8 1.376(5)
C7 C12 1.396(4)
C7 B1 1.653(5)
C8 C9 1.374(5)
C9 C10 1.386(5)
C10 C11 1.356(5)
C11 C12 1.376(5)
C13 C18 1.385(5)
C13 C14 1.394(5)
C13 C19 1.511(4)
C14 C15 1.373(5)
C15 C16 1.380(6)
C16 C17 1.370(6)
C17 C18 1.382(5)
C19 C20 1.350(4)
C19 B1 1.630(5)
C20 C21 1.504(5)
C20 C23 1.518(5)
C21 C22 1.523(5)
C23 C24 1.513(5)
C25 C26 1.515(6)
C25 C27 1.531(5)
C28 C30 1.528(5)
C28 C29 1.542(4)
C31 C33 1.536(5)
C31 C32 1.537(4)
